data_4124122
loop_
_publ_author_name
'Zwijnenburg, M.A.'
'Cora, F.'
'Bell, R.G.'

_publ_section_title
;
 Isomorphism of anhydrous tetrahedral halides and silicon chalcogenides:
 energy landscape of crystalline Be F2, Be Cl3, Si O2, and Si S2
;
_journal_name_full 'Journal of the American Chemical Society'
_journal_page_first 11082
_journal_page_last 11087
_journal_volume 130
_journal_year 2008
_chemical_formula_sum 'Be Cl2'
_space_group_IT_number 217
_symmetry_space_group_name_Hall 'I -4 2 3'
_symmetry_space_group_name_H-M 'I -4 3 m'
_cell_angle_alpha 90
_cell_angle_beta 90
_cell_angle_gamma 90
_cell_formula_units_Z 48
_cell_length_a 19.79146
_cell_length_b 19.79146
_cell_length_c 19.79146
_cell_volume 7752.352
_citation_journal_id_ASTM JACSAT
_cod_data_source_file Zwijnenburg_JACSAT_2008_1552.cif
_cod_data_source_block Be1Cl2
_cod_original_cell_volume 7752.348
_cod_original_formula_sum 'Be1 Cl2'
_cod_database_code 4124122

loop_
_symmetry_equiv_pos_as_xyz
x,y,z
y,-x,-z
-x,-y,z
-y,x,-z
x,-y,-z
-y,-x,z
-x,y,-z
y,x,z
z,x,y
x,-z,-y
-z,-x,y
-x,z,-y
z,-x,-y
-x,-z,y
-z,x,-y
x,z,y
y,z,x
y,-z,-x
-z,-y,x
-y,z,-x
z,y,x
-y,-z,x
-z,y,-x
z,-y,-x
x+1/2,y+1/2,z+1/2
y+1/2,-x+1/2,-z+1/2
-x+1/2,-y+1/2,z+1/2
-y+1/2,x+1/2,-z+1/2
x+1/2,-y+1/2,-z+1/2
-y+1/2,-x+1/2,z+1/2
-x+1/2,y+1/2,-z+1/2
y+1/2,x+1/2,z+1/2
z+1/2,x+1/2,y+1/2
x+1/2,-z+1/2,-y+1/2
-z+1/2,-x+1/2,y+1/2
-x+1/2,z+1/2,-y+1/2
z+1/2,-x+1/2,-y+1/2
-x+1/2,-z+1/2,y+1/2
-z+1/2,x+1/2,-y+1/2
x+1/2,z+1/2,y+1/2
y+1/2,z+1/2,x+1/2
y+1/2,-z+1/2,-x+1/2
-z+1/2,-y+1/2,x+1/2
-y+1/2,z+1/2,-x+1/2
z+1/2,y+1/2,x+1/2
-y+1/2,-z+1/2,x+1/2
-z+1/2,y+1/2,-x+1/2
z+1/2,-y+1/2,-x+1/2

loop_
_atom_site_label
_atom_site_type_symbol
_atom_site_fract_x
_atom_site_fract_y
_atom_site_fract_z
_atom_site_occupancy
_atom_site_U_iso_or_equiv
Cl3 Cl-1 -0.5 0.369319 0 1 0.0
Be1 Be+2 0.067715 0.191483 -0.452279 1 0.0
Cl1 Cl-1 0.13451 0.13451 -0.398399 1 0.0
Cl2 Cl-1 -0.382048 -0.249818 -0.019895 1 0.0
